data_4002369
loop_
_publ_author_name
'Belik, A.A.'
'Wuernisha, T.'
'Nagai, T.'
'Mori, K.'
'Maie, M.'
'Kamiyama, T.'
'Matsui, Y.'
'Takayama-Muromachi, E.'

_publ_section_title
;
 High-pressure synthesis, crystal structures, and properties of
 perovskite-like Bi Al O3 and pyroxene-like Bi Ga O3
;
_journal_name_full 'Chemistry of Materials (1,1989-)'
_journal_page_first 133
_journal_page_last 139
_journal_volume 18
_journal_year 2006
_chemical_formula_sum 'Al Bi O3'
_chemical_name_systematic 'Bi Al O3'
_space_group_IT_number 161
_symmetry_space_group_name_Hall 'R 3 -2"c'
_symmetry_space_group_name_H-M 'R 3 c :H'
_cell_angle_alpha 90
_cell_angle_beta 90
_cell_angle_gamma 120
_cell_formula_units_Z 6
_cell_length_a 5.37546
_cell_length_b 5.37546
_cell_length_c 13.39334
_cell_volume 335.159
_citation_journal_id_ASTM CMATEX
_cod_data_source_file Belik_CMATEX_2006_805.cif
_cod_data_source_block Al1Bi1O3
_cod_original_cell_volume 335.1589
_cod_original_formula_sum 'Al1 Bi1 O3'
_cod_database_code 4002369

loop_
_symmetry_equiv_pos_as_xyz
x,y,z
-y,x-y,z
-x+y,-x,z
-y,-x,z+1/2
x,x-y,z+1/2
-x+y,y,z+1/2
x+2/3,y+1/3,z+1/3
-y+2/3,x-y+1/3,z+1/3
-x+y+2/3,-x+1/3,z+1/3
-y+2/3,-x+1/3,z+5/6
x+2/3,x-y+1/3,z+5/6
-x+y+2/3,y+1/3,z+5/6
x+1/3,y+2/3,z+2/3
-y+1/3,x-y+2/3,z+2/3
-x+y+1/3,-x+2/3,z+2/3
-y+1/3,-x+2/3,z+7/6
x+1/3,x-y+2/3,z+7/6
-x+y+1/3,y+2/3,z+7/6

loop_
_atom_site_label
_atom_site_type_symbol
_atom_site_fract_x
_atom_site_fract_y
_atom_site_fract_z
_atom_site_occupancy
_atom_site_U_iso_or_equiv
Bi1 Bi+3 0 0 0 1 0.0
O1 O-2 0.5326 0.0099 0.9581 1 0.0
Al1 Al+3 0 0 0.2222 1 0.0
